data_7115010
loop_
_publ_author_name
'Chivers, Tristram'
'Krahn, Mark'
'Parvez, Masood'
'Schatte, Gabriele'

_publ_section_title
;
 Steric effects on the mode of aggregation and reactivity of clusters
 formed from the lithiation of trisamidothiophosphates
;
_journal_issue 19
_journal_name_full 'Chemical Communications'
_journal_page_first 1922
_journal_paper_doi 10.1039/b105360b
_journal_year 2001
_chemical_formula_moiety 'C26 H62 Li2 N6 O2 P2 S2'
_chemical_formula_sum 'C26 H62 Li2 N6 O2 P2 S2'
_chemical_formula_weight 630.76
_chemical_name_systematic
; 
? 
;
_space_group_IT_number 14
_symmetry_cell_setting monoclinic
_symmetry_space_group_name_Hall '-P 2ybc'
_symmetry_space_group_name_H-M 'P 1 21/c 1'
_atom_sites_solution_hydrogens geom
_atom_sites_solution_primary direct
_atom_sites_solution_secondary difmap
_cell_angle_alpha 90.00
_cell_angle_beta 114.463(2)
_cell_angle_gamma 90.00
_cell_formula_units_Z 2
_cell_length_a 11.0007(16)
_cell_length_b 17.324(3)
_cell_length_c 10.8355(16)
_cell_measurement_reflns_used 3406
_cell_measurement_temperature 193(2)
_cell_volume 1879.6(5)
_computing_cell_refinement 'Bruker SAINT'
_computing_data_collection 'Bruker SMART'
_computing_data_reduction 'Bruker SHELXTL'
_computing_molecular_graphics 'Bruker SHELXTL'
_computing_publication_material WinGX-1.63
_computing_structure_refinement 'SHELXL-97 (Sheldrick, 1997)'
_computing_structure_solution 'Bruker SHELXTL'
_diffrn_ambient_temperature 193(2)
_diffrn_measured_fraction_theta_full 0.994
_diffrn_measured_fraction_theta_max 0.994
_diffrn_measurement_device_type 'CCD area detector'
_diffrn_measurement_method 'omega scans'
_diffrn_radiation_monochromator graphite
_diffrn_radiation_source 'fine-focus sealed anode'
_diffrn_radiation_type MoK\a
_diffrn_radiation_wavelength 0.71073
_diffrn_reflns_av_R_equivalents 0.0276
_diffrn_reflns_av_sigmaI/netI 0.0278
_diffrn_reflns_limit_h_max 12
_diffrn_reflns_limit_h_min -13
_diffrn_reflns_limit_k_max 21
_diffrn_reflns_limit_k_min 0
_diffrn_reflns_limit_l_max 13
_diffrn_reflns_limit_l_min 0
_diffrn_reflns_number 8355
_diffrn_reflns_theta_full 26.41
_diffrn_reflns_theta_max 26.41
_diffrn_reflns_theta_min 2.03
_diffrn_standards_decay_% 'no deacy'
_exptl_absorpt_coefficient_mu 0.256
_exptl_absorpt_correction_T_max 0.9179
_exptl_absorpt_correction_T_min 0.8390
_exptl_absorpt_correction_type empirical
_exptl_absorpt_process_details
;SADABS, V 2.01, Software for Area-Detector Absorption
Corrections; Bruker AXS Inc., Madison, WI, 2000.
;
_exptl_crystal_colour prism
_exptl_crystal_density_diffrn 1.114
_exptl_crystal_density_method 'not measured'
_exptl_crystal_description colourless
_exptl_crystal_F_000 688
_exptl_crystal_size_max 0.71
_exptl_crystal_size_mid 0.44
_exptl_crystal_size_min 0.34
_refine_diff_density_max 0.556
_refine_diff_density_min -0.348
_refine_diff_density_rms 0.057
_refine_ls_extinction_method none
_refine_ls_goodness_of_fit_ref 1.039
_refine_ls_hydrogen_treatment mixed
_refine_ls_matrix_type full
_refine_ls_number_parameters 181
_refine_ls_number_reflns 3837
_refine_ls_number_restraints 0
_refine_ls_restrained_S_all 1.039
_refine_ls_R_factor_all 0.0635
_refine_ls_R_factor_gt 0.0488
_refine_ls_shift/su_max 0.000
_refine_ls_shift/su_mean 0.000
_refine_ls_structure_factor_coef Fsqd
_refine_ls_weighting_details 'calc w=1/[\s^2^(Fo^2^)+(0.0759P)^2^+1.0939P] where P=(Fo^2^+2Fc^2^)/3'
_refine_ls_weighting_scheme calc
_refine_ls_wR_factor_gt 0.1313
_refine_ls_wR_factor_ref 0.1420
_reflns_number_gt 3030
_reflns_number_total 3837
_reflns_threshold_expression >2sigma(I)
_cod_data_source_file b105360b.txt
_cod_data_source_block 1
_cod_original_sg_symbol_H-M P21/c
_cod_database_code 7115010

loop_
_symmetry_equiv_pos_as_xyz
'x, y, z'
'-x, y+1/2, -z+1/2'
'-x, -y, -z'
'x, -y-1/2, z-1/2'

loop_
_atom_site_label
_atom_site_type_symbol
_atom_site_fract_x
_atom_site_fract_y
_atom_site_fract_z
_atom_site_U_iso_or_equiv
_atom_site_adp_type
_atom_site_occupancy
_atom_site_symmetry_multiplicity
_atom_site_calc_flag
_atom_site_refinement_flags
S1 S 0.53281(6) 0.14805(3) 0.64168(5) 0.03446(18) Uani 1 1 d .
P1 P 0.48346(5) 0.15772(3) 0.44345(5) 0.02554(16) Uani 1 1 d .
O1 O 0.80205(18) 0.02053(12) 0.6363(2) 0.0559(5) Uani 1 1 d .
N1 N 0.57859(19) 0.22455(10) 0.41856(19) 0.0337(4) Uani 1 1 d .
H1N H 0.5412 0.2536 0.3459 0.040 Uiso 1 1 calc R
N2 N 0.33366(19) 0.19707(11) 0.3538(2) 0.0365(5) Uani 1 1 d .
H2N H 0.2782 0.1727 0.2810 0.044 Uiso 1 1 calc R
N3 N 0.48686(18) 0.07271(9) 0.38490(17) 0.0269(4) Uani 1 1 d .
C10 C 0.7187(2) 0.23982(14) 0.5058(2) 0.0416(6) Uani 1 1 d .
H10 H 0.7437 0.2089 0.5907 0.050 Uiso 1 1 calc R
C11 C 0.7362(4) 0.32441(19) 0.5439(4) 0.0839(12) Uani 1 1 d .
H11A H 0.6776 0.3381 0.5882 0.101 Uiso 1 1 calc R
H11B H 0.7131 0.3557 0.4619 0.101 Uiso 1 1 calc R
H11C H 0.8293 0.3342 0.6061 0.101 Uiso 1 1 calc R
C12 C 0.8088(3) 0.2164(3) 0.4390(4) 0.0812(11) Uani 1 1 d .
H12A H 0.7946 0.1618 0.4139 0.097 Uiso 1 1 calc R
H12B H 0.9021 0.2246 0.5022 0.097 Uiso 1 1 calc R
H12C H 0.7883 0.2477 0.3575 0.097 Uiso 1 1 calc R
C20 C 0.2898(3) 0.27091(16) 0.3908(3) 0.0543(7) Uani 1 1 d .
H20 H 0.3675 0.2932 0.4691 0.065 Uiso 1 1 calc R
C21 C 0.2496(6) 0.3274(2) 0.2772(6) 0.121(2) Uani 1 1 d .
H21A H 0.3232 0.3343 0.2495 0.145 Uiso 1 1 calc R
H21B H 0.2285 0.3770 0.3070 0.145 Uiso 1 1 calc R
H21C H 0.1708 0.3080 0.2003 0.145 Uiso 1 1 calc R
C22 C 0.1815(6) 0.2615(3) 0.4326(7) 0.132(2) Uani 1 1 d .
H22A H 0.2095 0.2265 0.5106 0.158 Uiso 1 1 calc R
H22B H 0.1035 0.2398 0.3575 0.158 Uiso 1 1 calc R
H22C H 0.1581 0.3118 0.4580 0.158 Uiso 1 1 calc R
C30 C 0.4843(3) 0.07128(13) 0.2464(2) 0.0358(5) Uani 1 1 d .
H30 H 0.4924 0.1256 0.2197 0.043 Uiso 1 1 calc R
C31 C 0.6023(3) 0.02593(15) 0.2461(3) 0.0470(6) Uani 1 1 d .
H31A H 0.6855 0.0481 0.3129 0.056 Uiso 1 1 calc R
H31B H 0.6024 0.0284 0.1558 0.056 Uiso 1 1 calc R
H31C H 0.5952 -0.0280 0.2695 0.056 Uiso 1 1 calc R
C32 C 0.3532(3) 0.03836(17) 0.1428(2) 0.0541(7) Uani 1 1 d .
H32A H 0.2784 0.0683 0.1446 0.065 Uiso 1 1 calc R
H32B H 0.3446 -0.0156 0.1651 0.065 Uiso 1 1 calc R
H32C H 0.3522 0.0412 0.0521 0.065 Uiso 1 1 calc R
C41 C 0.8690(3) -0.0294(2) 0.5816(4) 0.0750(11) Uani 1 1 d .
H41A H 0.8894 -0.0026 0.5117 0.090 Uiso 1 1 calc R
H41B H 0.8141 -0.0755 0.5405 0.090 Uiso 1 1 calc R
C42 C 0.9960(5) -0.0516(4) 0.7014(5) 0.131(2) Uani 1 1 d .
H42A H 0.9919 -0.1064 0.7254 0.157 Uiso 1 1 calc R
H42B H 1.0738 -0.0448 0.6789 0.157 Uiso 1 1 calc R
C43 C 1.0088(4) -0.0023(3) 0.8138(5) 0.1010(15) Uani 1 1 d .
H43A H 1.0978 0.0225 0.8533 0.121 Uiso 1 1 calc R
H43B H 0.9962 -0.0322 0.8855 0.121 Uiso 1 1 calc R
C44 C 0.9013(3) 0.0565(2) 0.7541(4) 0.0845(12) Uani 1 1 d .
H44A H 0.8634 0.0707 0.8194 0.101 Uiso 1 1 calc R
H44B H 0.9366 0.1036 0.7288 0.101 Uiso 1 1 calc R
Li1 Li 0.6092(4) 0.0232(2) 0.5762(4) 0.0319(8) Uani 1 1 d .

loop_
_atom_site_aniso_label
_atom_site_aniso_U_11
_atom_site_aniso_U_22
_atom_site_aniso_U_33
_atom_site_aniso_U_23
_atom_site_aniso_U_13
_atom_site_aniso_U_12
S1 0.0520(4) 0.0275(3) 0.0281(3) -0.0019(2) 0.0207(3) 0.0001(2)
P1 0.0311(3) 0.0201(3) 0.0264(3) 0.00006(19) 0.0129(2) -0.00032(19)
O1 0.0290(9) 0.0647(12) 0.0664(12) -0.0060(10) 0.0121(9) 0.0018(8)
N1 0.0371(10) 0.0274(9) 0.0316(9) 0.0076(7) 0.0093(8) -0.0058(8)
N2 0.0356(10) 0.0296(10) 0.0394(11) -0.0048(8) 0.0106(9) 0.0034(8)
N3 0.0368(10) 0.0210(8) 0.0243(8) 0.0000(6) 0.0142(8) -0.0001(7)
C10 0.0412(14) 0.0421(13) 0.0352(12) 0.0059(10) 0.0097(10) -0.0118(10)
C11 0.089(3) 0.057(2) 0.080(2) -0.0221(18) 0.010(2) -0.0319(19)
C12 0.0420(17) 0.114(3) 0.086(3) -0.005(2) 0.0242(18) -0.0046(19)
C20 0.0463(15) 0.0454(15) 0.0623(17) -0.0092(13) 0.0137(14) 0.0177(12)
C21 0.166(5) 0.052(2) 0.216(6) 0.057(3) 0.151(5) 0.049(3)
C22 0.198(6) 0.082(3) 0.199(6) 0.048(3) 0.166(5) 0.069(3)
C30 0.0572(15) 0.0261(10) 0.0262(10) 0.0007(8) 0.0192(10) -0.0004(10)
C31 0.0663(18) 0.0440(14) 0.0461(14) -0.0009(11) 0.0386(14) 0.0013(12)
C32 0.0688(19) 0.0569(17) 0.0268(12) -0.0030(11) 0.0098(12) 0.0013(14)
C41 0.057(2) 0.114(3) 0.064(2) 0.0243(19) 0.0349(17) 0.035(2)
C42 0.088(3) 0.223(6) 0.075(3) 0.035(4) 0.027(2) 0.099(4)
C43 0.053(2) 0.101(3) 0.104(3) 0.013(3) -0.012(2) 0.001(2)
C44 0.0427(18) 0.081(2) 0.099(3) -0.013(2) -0.0018(18) -0.0086(16)
Li1 0.0314(19) 0.0317(18) 0.0295(17) 0.0016(14) 0.0093(15) 0.0008(14)

loop_
_atom_type_symbol
_atom_type_description
_atom_type_scat_dispersion_real
_atom_type_scat_dispersion_imag
_atom_type_scat_source
C C 0.0033 0.0016 'International Tables Vol C Tables 4.2.6.8 and 6.1.1.4'
H H 0.0000 0.0000 'International Tables Vol C Tables 4.2.6.8 and 6.1.1.4'
Li Li -0.0003 0.0001 'International Tables Vol C Tables 4.2.6.8 and 6.1.1.4'
N N 0.0061 0.0033 'International Tables Vol C Tables 4.2.6.8 and 6.1.1.4'
O O 0.0106 0.0060 'International Tables Vol C Tables 4.2.6.8 and 6.1.1.4'
P P 0.1023 0.0942 'International Tables Vol C Tables 4.2.6.8 and 6.1.1.4'
S S 0.1246 0.1234 'International Tables Vol C Tables 4.2.6.8 and 6.1.1.4'

loop_
_geom_angle_atom_site_label_1
_geom_angle_atom_site_label_2
_geom_angle_atom_site_label_3
_geom_angle
_geom_angle_site_symmetry_1
_geom_angle_site_symmetry_3
P1 S1 Li1 75.12(8) . .
N3 P1 N1 117.13(10) . .
N3 P1 N2 108.78(9) . .
N1 P1 N2 99.06(10) . .
N3 P1 S1 107.90(7) . .
N1 P1 S1 109.02(7) . .
N2 P1 S1 115.05(8) . .
N1 P1 Li1 117.16(10) . .
N2 P1 Li1 143.11(10) . .
S1 P1 Li1 61.16(8) . .
C41 O1 C44 107.5(3) . .
C41 O1 Li1 124.0(2) . .
C44 O1 Li1 127.6(2) . .
C10 N1 P1 126.15(15) . .
C20 N2 P1 123.25(17) . .
C30 N3 P1 114.74(13) . .
C30 N3 Li1 112.78(16) . 3_656
P1 N3 Li1 123.25(14) . 3_656
C30 N3 Li1 135.61(17) . .
P1 N3 Li1 95.34(13) . .
Li1 N3 Li1 69.79(17) 3_656 .
N1 C10 C12 111.6(2) . .
N1 C10 C11 109.4(2) . .
C12 C10 C11 110.9(3) . .
C22 C20 N2 113.0(3) . .
C22 C20 C21 109.4(3) . .
N2 C20 C21 111.2(3) . .
N3 C30 C31 110.58(19) . .
N3 C30 C32 111.4(2) . .
C31 C30 C32 110.7(2) . .
O1 C41 C42 104.6(3) . .
C43 C42 C41 107.8(4) . .
C42 C43 C44 104.8(3) . .
O1 C44 C43 105.3(3) . .
O1 Li1 N3 118.86(19) . 3_656
O1 Li1 N3 119.9(2) . .
N3 Li1 N3 110.21(17) 3_656 .
O1 Li1 Li1 149.0(3) . 3_656
N3 Li1 Li1 55.59(15) 3_656 3_656
N3 Li1 Li1 54.61(14) . 3_656
O1 Li1 S1 111.75(17) . .
N3 Li1 S1 111.53(16) 3_656 .
N3 Li1 S1 77.23(12) . .
Li1 Li1 S1 97.2(2) 3_656 .
O1 Li1 P1 115.64(17) . .
N3 Li1 P1 125.50(17) 3_656 .
Li1 Li1 P1 77.61(17) 3_656 .

loop_
_geom_bond_atom_site_label_1
_geom_bond_atom_site_label_2
_geom_bond_distance
_geom_bond_site_symmetry_2
S1 P1 1.9927(8) .
S1 Li1 2.526(4) .
P1 N3 1.6101(17) .
P1 N1 1.6558(18) .
P1 N2 1.6728(19) .
P1 Li1 2.786(4) .
O1 C41 1.415(4) .
O1 C44 1.434(4) .
O1 Li1 1.945(4) .
N1 C10 1.460(3) .
N2 C20 1.480(3) .
N3 C30 1.490(3) .
N3 Li1 2.104(4) 3_656
N3 Li1 2.129(4) .
C10 C12 1.505(4) .
C10 C11 1.513(4) .
C20 C22 1.449(5) .
C20 C21 1.489(5) .
C30 C31 1.518(4) .
C30 C32 1.525(4) .
C41 C42 1.511(5) .
C42 C43 1.446(7) .
C43 C44 1.490(5) .
Li1 N3 2.104(4) 3_656
Li1 Li1 2.422(7) 3_656

loop_
_geom_torsion_atom_site_label_1
_geom_torsion_atom_site_label_2
_geom_torsion_atom_site_label_3
_geom_torsion_atom_site_label_4
_geom_torsion
_geom_torsion_site_symmetry_1
_geom_torsion_site_symmetry_4
Li1 S1 P1 N3 17.00(11) . .
Li1 S1 P1 N1 -111.19(12) . .
Li1 S1 P1 N2 138.62(12) . .
N3 P1 N1 C10 -86.9(2) . .
N2 P1 N1 C10 156.5(2) . .
S1 P1 N1 C10 35.9(2) . .
Li1 P1 N1 C10 -30.7(2) . .
N3 P1 N2 C20 172.1(2) . .
N1 P1 N2 C20 -65.1(2) . .
S1 P1 N2 C20 50.9(2) . .
Li1 P1 N2 C20 125.6(2) . .
N1 P1 N3 C30 -42.72(19) . .
N2 P1 N3 C30 68.45(18) . .
S1 P1 N3 C30 -166.11(14) . .
Li1 P1 N3 C30 -146.4(2) . .
N1 P1 N3 Li1 173.02(15) . 3_656
N2 P1 N3 Li1 -75.81(17) . 3_656
S1 P1 N3 Li1 49.63(17) . 3_656
Li1 P1 N3 Li1 69.3(2) . 3_656
N1 P1 N3 Li1 103.72(14) . .
N2 P1 N3 Li1 -145.11(13) . .
S1 P1 N3 Li1 -19.67(13) . .
P1 N1 C10 C12 110.2(3) . .
P1 N1 C10 C11 -126.6(2) . .
P1 N2 C20 C22 -112.8(4) . .
P1 N2 C20 C21 123.7(3) . .
P1 N3 C30 C31 124.89(18) . .
Li1 N3 C30 C31 -87.1(2) 3_656 .
Li1 N3 C30 C31 -3.2(3) . .
P1 N3 C30 C32 -111.51(19) . .
Li1 N3 C30 C32 36.5(2) 3_656 .
Li1 N3 C30 C32 120.4(3) . .
C44 O1 C41 C42 27.0(4) . .
Li1 O1 C41 C42 -143.5(4) . .
O1 C41 C42 C43 -10.9(6) . .
C41 C42 C43 C44 -8.5(6) . .
C41 O1 C44 C43 -32.9(4) . .
Li1 O1 C44 C43 137.1(3) . .
C42 C43 C44 O1 24.8(5) . .
C41 O1 Li1 N3 67.6(3) . 3_656
C44 O1 Li1 N3 -100.9(3) . 3_656
C41 O1 Li1 N3 -72.9(3) . .
C44 O1 Li1 N3 118.6(3) . .
C41 O1 Li1 Li1 -2.8(7) . 3_656
C44 O1 Li1 Li1 -171.3(5) . 3_656
C41 O1 Li1 S1 -160.3(2) . .
C44 O1 Li1 S1 31.2(4) . .
C41 O1 Li1 P1 -112.5(3) . .
C44 O1 Li1 P1 79.1(3) . .
C30 N3 Li1 O1 41.2(3) . .
P1 N3 Li1 O1 -92.9(2) . .
Li1 N3 Li1 O1 143.6(3) 3_656 .
C30 N3 Li1 N3 -102.3(2) . 3_656
P1 N3 Li1 N3 123.53(17) . 3_656
C30 N3 Li1 Li1 -102.3(2) . 3_656
P1 N3 Li1 Li1 123.53(17) . 3_656
C30 N3 Li1 S1 149.1(2) . .
P1 N3 Li1 S1 15.02(10) . .
Li1 N3 Li1 S1 -108.51(18) 3_656 .
C30 N3 Li1 P1 134.1(3) . .
Li1 N3 Li1 P1 -123.53(17) 3_656 .
P1 S1 Li1 O1 104.89(17) . .
P1 S1 Li1 N3 -119.39(16) . 3_656
P1 S1 Li1 N3 -12.46(8) . .
P1 S1 Li1 Li1 -63.64(18) . 3_656
N3 P1 Li1 O1 106.1(2) . .
N1 P1 Li1 O1 2.5(2) . .
N2 P1 Li1 O1 170.56(15) . .
S1 P1 Li1 O1 -95.32(18) . .
N3 P1 Li1 N3 -73.9(2) . 3_656
N1 P1 Li1 N3 -177.59(17) . 3_656
N2 P1 Li1 N3 -9.5(3) . 3_656
S1 P1 Li1 N3 84.62(19) . 3_656
N1 P1 Li1 N3 -103.65(13) . .
N2 P1 Li1 N3 64.4(2) . .
S1 P1 Li1 N3 158.55(14) . .
N3 P1 Li1 Li1 -44.09(15) . 3_656
N1 P1 Li1 Li1 -147.74(15) . 3_656
N2 P1 Li1 Li1 20.3(3) . 3_656
S1 P1 Li1 Li1 114.46(19) . 3_656
N3 P1 Li1 S1 -158.55(14) . .
N1 P1 Li1 S1 97.80(10) . .
N2 P1 Li1 S1 -94.11(16) . .
